data_7711003
loop_
_publ_author_name
'Schallenberg, David'
'Pardemann, Nils'
'Villinger, Alexander'
'Seidel, Wolfram Willy'

_publ_section_title
;
 Synthesis and Coordination Behaviour of 1H-1,2,3-Triazole-4,5-Dithiolates
;
_journal_name_full 'Dalton Transactions'
_journal_paper_doi 10.1039/D2DT00410K
_journal_year 2022
_chemical_formula_moiety 'C36 H33 N3 Ni P2 S2'
_chemical_formula_sum 'C36 H33 N3 Ni P2 S2'
_chemical_formula_weight 692.42
_chemical_name_systematic
'[(1,2-Bis(diphenylphosphino)ethane)(1-(2,6-dimethylphenyl)-1H-1,2,3-triazole-4,5-dithiolato)nickel(II)]'
_space_group_crystal_system triclinic
_space_group_IT_number 2
_space_group_name_Hall '-P 1'
_space_group_name_H-M_alt 'P -1'
_atom_sites_solution_hydrogens geom
_audit_creation_method SHELXL-2014/7
_audit_update_record
;
2022-01-28 deposited with the CCDC.	2022-08-17 downloaded from the CCDC.
;
_cell_angle_alpha 73.090(4)
_cell_angle_beta 85.479(4)
_cell_angle_gamma 67.171(4)
_cell_formula_units_Z 2
_cell_length_a 9.3214(7)
_cell_length_b 11.2004(9)
_cell_length_c 17.4208(15)
_cell_measurement_reflns_used 9162
_cell_measurement_temperature 173(2)
_cell_measurement_theta_max 32.27
_cell_measurement_theta_min 2.37
_cell_volume 1602.6(2)
_computing_cell_refinement 'Bruker Apex V7.51A'
_computing_data_collection 'Bruker Apex V7.51A'
_computing_data_reduction 'Bruker SAINT'
_computing_molecular_graphics 'ORTEP-3v2.01 (Farrugia, 1997)'
_computing_publication_material 'SHELXL-2014/7 (Sheldrick, 2014)'
_computing_structure_refinement 'SHELXL-2014/7 (Sheldrick, 2014)'
_computing_structure_solution 'Bruker SHELXTL'
_diffrn_ambient_temperature 173(2)
_diffrn_measured_fraction_theta_full 0.999
_diffrn_measured_fraction_theta_max 0.999
_diffrn_measurement_device_type 'Bruker-Nonius Apex-X8-CCD-diffractometer'
_diffrn_measurement_method 'phi and omega scans'
_diffrn_radiation_type MoK\a
_diffrn_radiation_wavelength 0.71073
_diffrn_reflns_av_R_equivalents 0.0376
_diffrn_reflns_av_unetI/netI 0.0322
_diffrn_reflns_Laue_measured_fraction_full 0.999
_diffrn_reflns_Laue_measured_fraction_max 0.999
_diffrn_reflns_limit_h_max 12
_diffrn_reflns_limit_h_min -14
_diffrn_reflns_limit_k_max 16
_diffrn_reflns_limit_k_min -16
_diffrn_reflns_limit_l_max 26
_diffrn_reflns_limit_l_min -26
_diffrn_reflns_number 52898
_diffrn_reflns_point_group_measured_fraction_full 0.999
_diffrn_reflns_point_group_measured_fraction_max 0.999
_diffrn_reflns_theta_full 25.242
_diffrn_reflns_theta_max 32.499
_diffrn_reflns_theta_min 2.372
_diffrn_source 'sealed tube'
_exptl_absorpt_coefficient_mu 0.867
_exptl_absorpt_correction_T_max 0.8596
_exptl_absorpt_correction_T_min 0.5820
_exptl_absorpt_correction_type multi-scan
_exptl_absorpt_process_details '(SADABS; Sheldrick, 2004)'
_exptl_crystal_colour brown
_exptl_crystal_density_diffrn 1.435
_exptl_crystal_description block
_exptl_crystal_F_000 720
_exptl_crystal_recrystallization_method 'Re-crystallisation from solvent: dichloromethane / diethyl ether'
_exptl_crystal_size_max 0.700
_exptl_crystal_size_mid 0.510
_exptl_crystal_size_min 0.180
_refine_diff_density_max 0.683
_refine_diff_density_min -0.317
_refine_diff_density_rms 0.073
_refine_ls_extinction_method none
_refine_ls_goodness_of_fit_ref 1.039
_refine_ls_hydrogen_treatment constr
_refine_ls_matrix_type full
_refine_ls_number_parameters 399
_refine_ls_number_reflns 11572
_refine_ls_number_restraints 0
_refine_ls_restrained_S_all 1.039
_refine_ls_R_factor_all 0.0546
_refine_ls_R_factor_gt 0.0366
_refine_ls_shift/su_max 0.001
_refine_ls_shift/su_mean 0.000
_refine_ls_structure_factor_coef Fsqd
_refine_ls_weighting_details 'w=1/[\s^2^(Fo^2^)+(0.0446P)^2^+0.7276P] where P=(Fo^2^+2Fc^2^)/3'
_refine_ls_weighting_scheme calc
_refine_ls_wR_factor_gt 0.0882
_refine_ls_wR_factor_ref 0.1007
_reflns_Friedel_coverage 0.000
_reflns_number_gt 8994
_reflns_number_total 11572
_reflns_threshold_expression 'I > 2\s(I)'
_cod_data_source_file d2dt00410k2.cif
_cod_data_source_block is_schal182
_cod_database_code 7711003
_shelx_shelxl_version_number 2014/7
_shelx_space_group_comment
;
The symmetry employed for this shelxl refinement is uniquely defined
by the following loop, which should always be used as a source of
symmetry information in preference to the above space-group names.
They are only intended as comments.
;
_shelx_estimated_absorpt_t_min 0.582
_shelx_estimated_absorpt_t_max 0.860

loop_
_space_group_symop_operation_xyz
'x, y, z'
'-x, -y, -z'

loop_
_atom_site_label
_atom_site_type_symbol
_atom_site_fract_x
_atom_site_fract_y
_atom_site_fract_z
_atom_site_U_iso_or_equiv
_atom_site_adp_type
_atom_site_occupancy
_atom_site_site_symmetry_order
_atom_site_calc_flag
_atom_site_refinement_flags_posn
_atom_site_refinement_flags_adp
_atom_site_refinement_flags_occupancy
_atom_site_disorder_assembly
_atom_site_disorder_group
N1 N 0.20159(17) 1.39840(13) 0.21600(8) 0.0287(3) Uani 1 1 d . . . . .
N2 N 0.20239(18) 1.45099(13) 0.27738(9) 0.0320(3) Uani 1 1 d . . . . .
N3 N 0.23965(17) 1.35160(13) 0.34375(9) 0.0299(3) Uani 1 1 d . . . . .
P1 P 0.39965(4) 0.78166(4) 0.39763(2) 0.02237(8) Uani 1 1 d . . . . .
P2 P 0.25908(5) 0.85509(4) 0.23417(2) 0.02460(8) Uani 1 1 d . . . . .
S1 S 0.30909(5) 1.07437(4) 0.39009(2) 0.02766(8) Uani 1 1 d . . . . .
S2 S 0.25542(5) 1.14433(4) 0.19633(2) 0.02923(9) Uani 1 1 d . . . . .
Ni1 Ni 0.30764(2) 0.96834(2) 0.30307(2) 0.02254(5) Uani 1 1 d . . . . .
C1 C 0.26262(17) 1.23577(14) 0.32537(10) 0.0249(3) Uani 1 1 d . . . . .
C2 C 0.23846(18) 1.26304(14) 0.24458(9) 0.0248(3) Uani 1 1 d . . . . .
C3 C 0.1614(2) 1.48742(15) 0.13673(10) 0.0330(3) Uani 1 1 d . . . . .
C4 C 0.0086(2) 1.53831(19) 0.10836(12) 0.0423(4) Uani 1 1 d . . . . .
C5 C -0.0284(3) 1.6337(2) 0.03345(14) 0.0593(6) Uani 1 1 d . . . . .
H5 H -0.1318 1.6698 0.0116 0.071 Uiso 1 1 calc R U . . .
C6 C 0.0802(4) 1.6766(2) -0.00942(14) 0.0643(7) Uani 1 1 d . . . . .
H6 H 0.0512 1.7435 -0.0598 0.077 Uiso 1 1 calc R U . . .
C7 C 0.2301(3) 1.6238(2) 0.01985(14) 0.0574(6) Uani 1 1 d . . . . .
H7 H 0.3045 1.6542 -0.0109 0.069 Uiso 1 1 calc R U . . .
C8 C 0.2765(3) 1.52652(19) 0.09360(12) 0.0419(4) Uani 1 1 d . . . . .
C9 C -0.1092(3) 1.4920(3) 0.15722(15) 0.0548(5) Uani 1 1 d . . . . .
H9A H -0.0783 1.3949 0.1652 0.082 Uiso 1 1 calc R U . . .
H9B H -0.2113 1.5410 0.1290 0.082 Uiso 1 1 calc R U . . .
H9C H -0.1152 1.5097 0.2095 0.082 Uiso 1 1 calc R U . . .
C10 C 0.4409(3) 1.4668(3) 0.12596(15) 0.0561(6) Uani 1 1 d . . . . .
H10A H 0.5054 1.5025 0.0862 0.084 Uiso 1 1 calc R U . . .
H10B H 0.4808 1.3683 0.1374 0.084 Uiso 1 1 calc R U . . .
H10C H 0.4443 1.4904 0.1755 0.084 Uiso 1 1 calc R U . . .
C11 C 0.33506(18) 0.77460(15) 0.49882(10) 0.0261(3) Uani 1 1 d . . . . .
C12 C 0.4381(2) 0.71817(16) 0.56495(10) 0.0302(3) Uani 1 1 d . . . . .
H12 H 0.5471 0.6901 0.5578 0.036 Uiso 1 1 calc R U . . .
C13 C 0.3804(2) 0.70316(19) 0.64166(12) 0.0403(4) Uani 1 1 d . . . . .
H13 H 0.4503 0.6651 0.6871 0.048 Uiso 1 1 calc R U . . .
C14 C 0.2228(3) 0.7432(2) 0.65208(13) 0.0465(5) Uani 1 1 d . . . . .
H14 H 0.1846 0.7292 0.7048 0.056 Uiso 1 1 calc R U . . .
C15 C 0.1196(2) 0.8034(2) 0.58673(14) 0.0472(5) Uani 1 1 d . . . . .
H15 H 0.0106 0.8332 0.5943 0.057 Uiso 1 1 calc R U . . .
C16 C 0.1755(2) 0.82036(19) 0.51004(13) 0.0383(4) Uani 1 1 d . . . . .
H16 H 0.1046 0.8634 0.4649 0.046 Uiso 1 1 calc R U . . .
C17 C 0.61001(17) 0.71351(15) 0.40471(9) 0.0241(3) Uani 1 1 d . . . . .
C18 C 0.69977(19) 0.59121(16) 0.38929(11) 0.0312(3) Uani 1 1 d . . . . .
H18 H 0.6501 0.5398 0.3759 0.037 Uiso 1 1 calc R U . . .
C19 C 0.8600(2) 0.54408(19) 0.39328(12) 0.0386(4) Uani 1 1 d . . . . .
H19 H 0.9203 0.4616 0.3814 0.046 Uiso 1 1 calc R U . . .
C20 C 0.9325(2) 0.6165(2) 0.41444(12) 0.0413(4) Uani 1 1 d . . . . .
H20 H 1.0430 0.5841 0.4168 0.050 Uiso 1 1 calc R U . . .
C22 C 0.8458(2) 0.7356(2) 0.43219(12) 0.0406(4) Uani 1 1 d . . . . .
H22 H 0.8967 0.7832 0.4488 0.049 Uiso 1 1 calc R U . . .
C23 C 0.6840(2) 0.78654(18) 0.42589(11) 0.0324(3) Uani 1 1 d . . . . .
H23 H 0.6244 0.8707 0.4360 0.039 Uiso 1 1 calc R U . . .
C24 C 0.34422(18) 0.65649(15) 0.37385(10) 0.0284(3) Uani 1 1 d . . . . .
H24A H 0.4147 0.5643 0.4034 0.034 Uiso 1 1 calc R U . . .
H24B H 0.2365 0.6687 0.3903 0.034 Uiso 1 1 calc R U . . .
C25 C 0.35493(19) 0.67442(15) 0.28387(10) 0.0293(3) Uani 1 1 d . . . . .
H25A H 0.3024 0.6234 0.2676 0.035 Uiso 1 1 calc R U . . .
H25B H 0.4653 0.6408 0.2691 0.035 Uiso 1 1 calc R U . . .
C26 C 0.05393(18) 0.88424(15) 0.23330(10) 0.0263(3) Uani 1 1 d . . . . .
C27 C -0.0544(2) 0.9896(2) 0.25854(14) 0.0435(5) Uani 1 1 d . . . . .
H27 H -0.0213 1.0474 0.2766 0.052 Uiso 1 1 calc R U . . .
C28 C -0.2110(2) 1.0109(3) 0.25760(16) 0.0530(6) Uani 1 1 d . . . . .
H28 H -0.2850 1.0843 0.2742 0.064 Uiso 1 1 calc R U . . .
C29 C -0.2599(2) 0.9268(2) 0.23298(12) 0.0406(4) Uani 1 1 d . . . . .
H29 H -0.3674 0.9419 0.2326 0.049 Uiso 1 1 calc R U . . .
C30 C -0.1541(2) 0.82187(19) 0.20904(12) 0.0387(4) Uani 1 1 d . . . . .
H30 H -0.1883 0.7635 0.1922 0.046 Uiso 1 1 calc R U . . .
C31 C 0.0026(2) 0.79914(17) 0.20899(11) 0.0334(3) Uani 1 1 d . . . . .
H31 H 0.0754 0.7253 0.1923 0.040 Uiso 1 1 calc R U . . .
C32 C 0.31261(19) 0.87371(15) 0.13064(10) 0.0284(3) Uani 1 1 d . . . . .
C33 C 0.2034(2) 0.9493(2) 0.06800(12) 0.0445(4) Uani 1 1 d . . . . .
H33 H 0.0975 0.9929 0.0792 0.053 Uiso 1 1 calc R U . . .
C34 C 0.2472(3) 0.9617(3) -0.01061(13) 0.0561(6) Uani 1 1 d . . . . .
H34 H 0.1709 1.0139 -0.0530 0.067 Uiso 1 1 calc R U . . .
C35 C 0.3991(3) 0.8998(2) -0.02812(14) 0.0543(5) Uani 1 1 d . . . . .
H35 H 0.4280 0.9072 -0.0823 0.065 Uiso 1 1 calc R U . . .
C36 C 0.5083(3) 0.8274(3) 0.03298(16) 0.0617(7) Uani 1 1 d . . . . .
H36 H 0.6143 0.7854 0.0212 0.074 Uiso 1 1 calc R U . . .
C37 C 0.4665(2) 0.8143(2) 0.11211(14) 0.0490(5) Uani 1 1 d . . . . .
H37 H 0.5441 0.7642 0.1541 0.059 Uiso 1 1 calc R U . . .

loop_
_atom_site_aniso_label
_atom_site_aniso_U_11
_atom_site_aniso_U_22
_atom_site_aniso_U_33
_atom_site_aniso_U_23
_atom_site_aniso_U_13
_atom_site_aniso_U_12
N1 0.0362(7) 0.0190(5) 0.0320(7) -0.0084(5) 0.0022(5) -0.0109(5)
N2 0.0395(8) 0.0230(6) 0.0371(7) -0.0123(5) 0.0020(6) -0.0131(6)
N3 0.0344(7) 0.0239(6) 0.0351(7) -0.0132(5) 0.0001(6) -0.0111(5)
P1 0.01918(16) 0.01870(15) 0.02931(19) -0.00522(13) -0.00385(13) -0.00760(13)
P2 0.02342(17) 0.01777(15) 0.0330(2) -0.00828(14) -0.00723(14) -0.00589(13)
S1 0.03298(19) 0.02096(16) 0.02935(18) -0.00731(13) -0.00554(15) -0.00925(14)
S2 0.0399(2) 0.01897(15) 0.02930(19) -0.00737(13) -0.00519(15) -0.01019(15)
Ni1 0.02283(9) 0.01602(8) 0.02949(10) -0.00616(7) -0.00607(7) -0.00707(7)
C1 0.0230(7) 0.0209(6) 0.0330(8) -0.0092(5) 0.0000(6) -0.0093(5)
C2 0.0261(7) 0.0190(6) 0.0312(7) -0.0099(5) 0.0004(6) -0.0086(5)
C3 0.0450(10) 0.0190(6) 0.0322(8) -0.0080(6) 0.0030(7) -0.0091(6)
C4 0.0474(11) 0.0300(8) 0.0400(10) -0.0083(7) -0.0021(8) -0.0052(8)
C5 0.0644(15) 0.0415(11) 0.0462(12) -0.0043(9) -0.0098(11) 0.0031(10)
C6 0.094(2) 0.0333(10) 0.0403(12) 0.0001(9) 0.0049(12) -0.0055(11)
C7 0.0904(19) 0.0356(10) 0.0436(11) -0.0113(9) 0.0261(12) -0.0256(11)
C8 0.0579(12) 0.0305(8) 0.0414(10) -0.0163(7) 0.0161(9) -0.0194(8)
C9 0.0422(11) 0.0564(13) 0.0585(14) -0.0118(11) -0.0035(10) -0.0133(10)
C10 0.0559(13) 0.0660(15) 0.0607(14) -0.0304(12) 0.0242(11) -0.0336(12)
C11 0.0231(7) 0.0229(6) 0.0328(8) -0.0073(6) 0.0028(6) -0.0100(5)
C12 0.0292(8) 0.0273(7) 0.0323(8) -0.0080(6) 0.0028(6) -0.0094(6)
C13 0.0497(11) 0.0354(9) 0.0338(9) -0.0107(7) 0.0075(8) -0.0146(8)
C14 0.0573(13) 0.0393(10) 0.0478(11) -0.0198(9) 0.0256(10) -0.0226(9)
C15 0.0346(9) 0.0444(10) 0.0685(14) -0.0252(10) 0.0235(9) -0.0187(8)
C16 0.0247(8) 0.0363(9) 0.0542(11) -0.0146(8) 0.0052(7) -0.0114(7)
C17 0.0193(6) 0.0257(6) 0.0259(7) -0.0039(5) -0.0013(5) -0.0090(5)
C18 0.0240(7) 0.0279(7) 0.0389(9) -0.0080(6) -0.0014(6) -0.0075(6)
C19 0.0246(8) 0.0339(8) 0.0459(10) -0.0052(7) 0.0016(7) -0.0037(6)
C20 0.0217(7) 0.0479(10) 0.0438(10) 0.0023(8) -0.0025(7) -0.0125(7)
C22 0.0296(8) 0.0506(11) 0.0462(10) -0.0071(8) -0.0041(7) -0.0241(8)
C23 0.0272(7) 0.0360(8) 0.0379(9) -0.0096(7) -0.0011(6) -0.0165(7)
C24 0.0258(7) 0.0191(6) 0.0405(9) -0.0048(6) -0.0064(6) -0.0099(5)
C25 0.0297(7) 0.0192(6) 0.0391(8) -0.0095(6) -0.0090(6) -0.0066(5)
C26 0.0245(7) 0.0240(6) 0.0306(7) -0.0079(6) -0.0045(6) -0.0083(5)
C27 0.0309(9) 0.0432(10) 0.0660(13) -0.0322(10) 0.0017(8) -0.0119(8)
C28 0.0313(9) 0.0589(13) 0.0768(16) -0.0405(12) 0.0086(10) -0.0116(9)
C29 0.0276(8) 0.0559(11) 0.0395(9) -0.0112(8) 0.0011(7) -0.0189(8)
C30 0.0362(9) 0.0401(9) 0.0448(10) -0.0083(8) -0.0074(8) -0.0209(8)
C31 0.0297(8) 0.0292(7) 0.0439(9) -0.0129(7) -0.0065(7) -0.0107(6)
C32 0.0272(7) 0.0230(7) 0.0368(8) -0.0101(6) -0.0027(6) -0.0097(6)
C33 0.0325(9) 0.0490(11) 0.0400(10) -0.0026(8) -0.0039(7) -0.0091(8)
C34 0.0508(13) 0.0733(16) 0.0368(11) -0.0007(10) -0.0046(9) -0.0257(12)
C35 0.0643(15) 0.0569(13) 0.0431(11) -0.0125(10) 0.0132(10) -0.0280(12)
C36 0.0438(12) 0.0609(14) 0.0611(15) -0.0119(12) 0.0185(11) -0.0069(11)
C37 0.0290(9) 0.0542(12) 0.0500(12) -0.0067(9) 0.0003(8) -0.0071(8)

loop_
_atom_type_symbol
_atom_type_description
_atom_type_scat_dispersion_real
_atom_type_scat_dispersion_imag
_atom_type_scat_source
C C 0.0033 0.0016 'International Tables Vol C Tables 4.2.6.8 and 6.1.1.4'
H H 0.0000 0.0000 'International Tables Vol C Tables 4.2.6.8 and 6.1.1.4'
N N 0.0061 0.0033 'International Tables Vol C Tables 4.2.6.8 and 6.1.1.4'
P P 0.1023 0.0942 'International Tables Vol C Tables 4.2.6.8 and 6.1.1.4'
S S 0.1246 0.1234 'International Tables Vol C Tables 4.2.6.8 and 6.1.1.4'
Ni Ni 0.3393 1.1124 'International Tables Vol C Tables 4.2.6.8 and 6.1.1.4'

loop_
_geom_angle_atom_site_label_1
_geom_angle_atom_site_label_2
_geom_angle_atom_site_label_3
_geom_angle
_geom_angle_site_symmetry_1
_geom_angle_site_symmetry_3
_geom_angle_publ_flag
C2 N1 N2 110.21(13) . . ?
C2 N1 C3 131.07(14) . . ?
N2 N1 C3 118.70(12) . . ?
N3 N2 N1 107.66(12) . . ?
N2 N3 C1 108.33(13) . . ?
C11 P1 C17 106.23(7) . . ?
C11 P1 C24 102.71(8) . . ?
C17 P1 C24 106.45(7) . . ?
C11 P1 Ni1 119.97(5) . . ?
C17 P1 Ni1 111.98(5) . . ?
C24 P1 Ni1 108.40(5) . . ?
C32 P2 C26 105.08(7) . . ?
C32 P2 C25 104.66(8) . . ?
C26 P2 C25 104.13(7) . . ?
C32 P2 Ni1 120.84(5) . . ?
C26 P2 Ni1 111.36(5) . . ?
C25 P2 Ni1 109.37(5) . . ?
C1 S1 Ni1 99.05(5) . . ?
C2 S2 Ni1 97.83(5) . . ?
P1 Ni1 P2 87.371(17) . . ?
P1 Ni1 S1 88.034(17) . . ?
P2 Ni1 S1 165.781(19) . . ?
P1 Ni1 S2 169.375(19) . . ?
P2 Ni1 S2 90.532(17) . . ?
S1 Ni1 S2 96.352(17) . . ?
N3 C1 C2 109.79(13) . . ?
N3 C1 S1 128.25(12) . . ?
C2 C1 S1 121.92(11) . . ?
N1 C2 C1 104.01(13) . . ?
N1 C2 S2 131.23(12) . . ?
C1 C2 S2 124.76(11) . . ?
C4 C3 C8 123.14(18) . . ?
C4 C3 N1 118.72(17) . . ?
C8 C3 N1 117.98(17) . . ?
C3 C4 C5 116.8(2) . . ?
C3 C4 C9 120.63(18) . . ?
C5 C4 C9 122.6(2) . . ?
C6 C5 C4 121.6(2) . . ?
C6 C5 H5 119.2 . . ?
C4 C5 H5 119.2 . . ?
C7 C6 C5 120.2(2) . . ?
C7 C6 H6 119.9 . . ?
C5 C6 H6 119.9 . . ?
C6 C7 C8 121.5(2) . . ?
C6 C7 H7 119.2 . . ?
C8 C7 H7 119.2 . . ?
C7 C8 C3 116.7(2) . . ?
C7 C8 C10 122.0(2) . . ?
C3 C8 C10 121.27(18) . . ?
C4 C9 H9A 109.5 . . ?
C4 C9 H9B 109.5 . . ?
H9A C9 H9B 109.5 . . ?
C4 C9 H9C 109.5 . . ?
H9A C9 H9C 109.5 . . ?
H9B C9 H9C 109.5 . . ?
C8 C10 H10A 109.5 . . ?
C8 C10 H10B 109.5 . . ?
H10A C10 H10B 109.5 . . ?
C8 C10 H10C 109.5 . . ?
H10A C10 H10C 109.5 . . ?
H10B C10 H10C 109.5 . . ?
C12 C11 C16 119.66(16) . . ?
C12 C11 P1 122.52(12) . . ?
C16 C11 P1 117.70(13) . . ?
C11 C12 C13 119.48(17) . . ?
C11 C12 H12 120.3 . . ?
C13 C12 H12 120.3 . . ?
C14 C13 C12 120.28(19) . . ?
C14 C13 H13 119.9 . . ?
C12 C13 H13 119.9 . . ?
C13 C14 C15 120.56(19) . . ?
C13 C14 H14 119.7 . . ?
C15 C14 H14 119.7 . . ?
C14 C15 C16 119.68(18) . . ?
C14 C15 H15 120.2 . . ?
C16 C15 H15 120.2 . . ?
C15 C16 C11 120.23(19) . . ?
C15 C16 H16 119.9 . . ?
C11 C16 H16 119.9 . . ?
C23 C17 C18 119.21(14) . . ?
C23 C17 P1 118.59(12) . . ?
C18 C17 P1 122.20(12) . . ?
C19 C18 C17 120.58(16) . . ?
C19 C18 H18 119.7 . . ?
C17 C18 H18 119.7 . . ?
C20 C19 C18 119.97(18) . . ?
C20 C19 H19 120.0 . . ?
C18 C19 H19 120.0 . . ?
C19 C20 C22 120.31(16) . . ?
C19 C20 H20 119.8 . . ?
C22 C20 H20 119.8 . . ?
C20 C22 C23 120.31(17) . . ?
C20 C22 H22 119.8 . . ?
C23 C22 H22 119.8 . . ?
C17 C23 C22 119.55(17) . . ?
C17 C23 H23 120.2 . . ?
C22 C23 H23 120.2 . . ?
C25 C24 P1 108.83(11) . . ?
C25 C24 H24A 109.9 . . ?
P1 C24 H24A 109.9 . . ?
C25 C24 H24B 109.9 . . ?
P1 C24 H24B 109.9 . . ?
H24A C24 H24B 108.3 . . ?
C24 C25 P2 107.00(10) . . ?
C24 C25 H25A 110.3 . . ?
P2 C25 H25A 110.3 . . ?
C24 C25 H25B 110.3 . . ?
P2 C25 H25B 110.3 . . ?
H25A C25 H25B 108.6 . . ?
C27 C26 C31 118.67(15) . . ?
C27 C26 P2 120.67(12) . . ?
C31 C26 P2 120.65(12) . . ?
C26 C27 C28 120.14(17) . . ?
C26 C27 H27 119.9 . . ?
C28 C27 H27 119.9 . . ?
C29 C28 C27 120.52(19) . . ?
C29 C28 H28 119.7 . . ?
C27 C28 H28 119.7 . . ?
C30 C29 C28 119.82(17) . . ?
C30 C29 H29 120.1 . . ?
C28 C29 H29 120.1 . . ?
C29 C30 C31 120.69(17) . . ?
C29 C30 H30 119.7 . . ?
C31 C30 H30 119.7 . . ?
C30 C31 C26 120.15(16) . . ?
C30 C31 H31 119.9 . . ?
C26 C31 H31 119.9 . . ?
C33 C32 C37 118.14(18) . . ?
C33 C32 P2 121.62(14) . . ?
C37 C32 P2 120.22(14) . . ?
C34 C33 C32 120.53(19) . . ?
C34 C33 H33 119.7 . . ?
C32 C33 H33 119.7 . . ?
C35 C34 C33 120.8(2) . . ?
C35 C34 H34 119.6 . . ?
C33 C34 H34 119.6 . . ?
C36 C35 C34 119.3(2) . . ?
C36 C35 H35 120.4 . . ?
C34 C35 H35 120.4 . . ?
C35 C36 C37 120.6(2) . . ?
C35 C36 H36 119.7 . . ?
C37 C36 H36 119.7 . . ?
C32 C37 C36 120.6(2) . . ?
C32 C37 H37 119.7 . . ?
C36 C37 H37 119.7 . . ?

loop_
_geom_bond_atom_site_label_1
_geom_bond_atom_site_label_2
_geom_bond_distance
_geom_bond_site_symmetry_2
_geom_bond_publ_flag
N1 C2 1.3594(18) . ?
N1 N2 1.3643(19) . ?
N1 C3 1.426(2) . ?
N2 N3 1.308(2) . ?
N3 C1 1.3589(19) . ?
P1 C11 1.8068(17) . ?
P1 C17 1.8068(15) . ?
P1 C24 1.8271(15) . ?
P1 Ni1 2.1560(4) . ?
P2 C32 1.8070(18) . ?
P2 C26 1.8113(16) . ?
P2 C25 1.8283(15) . ?
P2 Ni1 2.1614(4) . ?
S1 C1 1.7351(15) . ?
S1 Ni1 2.1845(4) . ?
S2 C2 1.7221(15) . ?
S2 Ni1 2.2014(5) . ?
C1 C2 1.368(2) . ?
C3 C4 1.384(3) . ?
C3 C8 1.398(3) . ?
C4 C5 1.392(3) . ?
C4 C9 1.496(3) . ?
C5 C6 1.365(4) . ?
C5 H5 0.9500 . ?
C6 C7 1.363(4) . ?
C6 H6 0.9500 . ?
C7 C8 1.390(3) . ?
C7 H7 0.9500 . ?
C8 C10 1.495(3) . ?
C9 H9A 0.9800 . ?
C9 H9B 0.9800 . ?
C9 H9C 0.9800 . ?
C10 H10A 0.9800 . ?
C10 H10B 0.9800 . ?
C10 H10C 0.9800 . ?
C11 C12 1.389(2) . ?
C11 C16 1.391(2) . ?
C12 C13 1.389(2) . ?
C12 H12 0.9500 . ?
C13 C14 1.374(3) . ?
C13 H13 0.9500 . ?
C14 C15 1.378(3) . ?
C14 H14 0.9500 . ?
C15 C16 1.383(3) . ?
C15 H15 0.9500 . ?
C16 H16 0.9500 . ?
C17 C23 1.391(2) . ?
C17 C18 1.392(2) . ?
C18 C19 1.377(2) . ?
C18 H18 0.9500 . ?
C19 C20 1.374(3) . ?
C19 H19 0.9500 . ?
C20 C22 1.375(3) . ?
C20 H20 0.9500 . ?
C22 C23 1.391(2) . ?
C22 H22 0.9500 . ?
C23 H23 0.9500 . ?
C24 C25 1.522(2) . ?
C24 H24A 0.9900 . ?
C24 H24B 0.9900 . ?
C25 H25A 0.9900 . ?
C25 H25B 0.9900 . ?
C26 C27 1.382(2) . ?
C26 C31 1.392(2) . ?
C27 C28 1.385(3) . ?
C27 H27 0.9500 . ?
C28 C29 1.370(3) . ?
C28 H28 0.9500 . ?
C29 C30 1.360(3) . ?
C29 H29 0.9500 . ?
C30 C31 1.382(2) . ?
C30 H30 0.9500 . ?
C31 H31 0.9500 . ?
C32 C33 1.383(2) . ?
C32 C37 1.384(3) . ?
C33 C34 1.381(3) . ?
C33 H33 0.9500 . ?
C34 C35 1.368(3) . ?
C34 H34 0.9500 . ?
C35 C36 1.362(4) . ?
C35 H35 0.9500 . ?
C36 C37 1.384(3) . ?
C36 H36 0.9500 . ?
C37 H37 0.9500 . ?

loop_
_geom_torsion_atom_site_label_1
_geom_torsion_atom_site_label_2
_geom_torsion_atom_site_label_3
_geom_torsion_atom_site_label_4
_geom_torsion
_geom_torsion_site_symmetry_1
_geom_torsion_site_symmetry_2
_geom_torsion_site_symmetry_3
_geom_torsion_site_symmetry_4
_geom_torsion_publ_flag
C2 N1 N2 N3 0.30(18) . . . . ?
C3 N1 N2 N3 178.91(15) . . . . ?
N1 N2 N3 C1 -0.04(18) . . . . ?
N2 N3 C1 C2 -0.23(19) . . . . ?
N2 N3 C1 S1 -178.16(12) . . . . ?
Ni1 S1 C1 N3 177.30(14) . . . . ?
Ni1 S1 C1 C2 -0.41(14) . . . . ?
N2 N1 C2 C1 -0.42(18) . . . . ?
C3 N1 C2 C1 -178.81(17) . . . . ?
N2 N1 C2 S2 179.97(13) . . . . ?
C3 N1 C2 S2 1.6(3) . . . . ?
N3 C1 C2 N1 0.39(18) . . . . ?
S1 C1 C2 N1 178.48(11) . . . . ?
N3 C1 C2 S2 -179.97(11) . . . . ?
S1 C1 C2 S2 -1.9(2) . . . . ?
Ni1 S2 C2 N1 -177.55(15) . . . . ?
Ni1 S2 C2 C1 2.91(15) . . . . ?
C2 N1 C3 C4 83.6(2) . . . . ?
N2 N1 C3 C4 -94.70(19) . . . . ?
C2 N1 C3 C8 -100.9(2) . . . . ?
N2 N1 C3 C8 80.8(2) . . . . ?
C8 C3 C4 C5 -0.6(3) . . . . ?
N1 C3 C4 C5 174.65(17) . . . . ?
C8 C3 C4 C9 179.72(19) . . . . ?
N1 C3 C4 C9 -5.0(3) . . . . ?
C3 C4 C5 C6 -1.0(3) . . . . ?
C9 C4 C5 C6 178.6(2) . . . . ?
C4 C5 C6 C7 1.6(4) . . . . ?
C5 C6 C7 C8 -0.5(4) . . . . ?
C6 C7 C8 C3 -1.1(3) . . . . ?
C6 C7 C8 C10 179.3(2) . . . . ?
C4 C3 C8 C7 1.6(3) . . . . ?
N1 C3 C8 C7 -173.66(16) . . . . ?
C4 C3 C8 C10 -178.80(18) . . . . ?
N1 C3 C8 C10 5.9(2) . . . . ?
C17 P1 C11 C12 -3.31(15) . . . . ?
C24 P1 C11 C12 108.29(14) . . . . ?
Ni1 P1 C11 C12 -131.48(12) . . . . ?
C17 P1 C11 C16 -179.25(13) . . . . ?
C24 P1 C11 C16 -67.66(14) . . . . ?
Ni1 P1 C11 C16 52.58(14) . . . . ?
C16 C11 C12 C13 2.6(2) . . . . ?
P1 C11 C12 C13 -173.26(13) . . . . ?
C11 C12 C13 C14 0.3(3) . . . . ?
C12 C13 C14 C15 -2.5(3) . . . . ?
C13 C14 C15 C16 1.8(3) . . . . ?
C14 C15 C16 C11 1.2(3) . . . . ?
C12 C11 C16 C15 -3.4(3) . . . . ?
P1 C11 C16 C15 172.68(15) . . . . ?
C11 P1 C17 C23 -68.29(14) . . . . ?
C24 P1 C17 C23 -177.25(13) . . . . ?
Ni1 P1 C17 C23 64.45(14) . . . . ?
C11 P1 C17 C18 112.05(14) . . . . ?
C24 P1 C17 C18 3.09(16) . . . . ?
Ni1 P1 C17 C18 -115.21(13) . . . . ?
C23 C17 C18 C19 -1.3(3) . . . . ?
P1 C17 C18 C19 178.33(14) . . . . ?
C17 C18 C19 C20 1.5(3) . . . . ?
C18 C19 C20 C22 0.4(3) . . . . ?
C19 C20 C22 C23 -2.5(3) . . . . ?
C18 C17 C23 C22 -0.7(2) . . . . ?
P1 C17 C23 C22 179.60(14) . . . . ?
C20 C22 C23 C17 2.6(3) . . . . ?
C11 P1 C24 C25 166.35(11) . . . . ?
C17 P1 C24 C25 -82.22(11) . . . . ?
Ni1 P1 C24 C25 38.42(12) . . . . ?
P1 C24 C25 P2 -46.58(13) . . . . ?
C32 P2 C25 C24 167.77(10) . . . . ?
C26 P2 C25 C24 -82.16(11) . . . . ?
Ni1 P2 C25 C24 36.96(12) . . . . ?
C32 P2 C26 C27 -118.93(16) . . . . ?
C25 P2 C26 C27 131.31(16) . . . . ?
Ni1 P2 C26 C27 13.56(17) . . . . ?
C32 P2 C26 C31 62.58(15) . . . . ?
C25 P2 C26 C31 -47.18(16) . . . . ?
Ni1 P2 C26 C31 -164.93(12) . . . . ?
C31 C26 C27 C28 -1.5(3) . . . . ?
P2 C26 C27 C28 180.00(18) . . . . ?
C26 C27 C28 C29 1.1(4) . . . . ?
C27 C28 C29 C30 -0.2(4) . . . . ?
C28 C29 C30 C31 -0.2(3) . . . . ?
C29 C30 C31 C26 -0.2(3) . . . . ?
C27 C26 C31 C30 1.1(3) . . . . ?
P2 C26 C31 C30 179.60(14) . . . . ?
C26 P2 C32 C33 23.97(17) . . . . ?
C25 P2 C32 C33 133.34(16) . . . . ?
Ni1 P2 C32 C33 -102.92(15) . . . . ?
C26 P2 C32 C37 -157.54(16) . . . . ?
C25 P2 C32 C37 -48.16(17) . . . . ?
Ni1 P2 C32 C37 75.57(17) . . . . ?
C37 C32 C33 C34 1.6(3) . . . . ?
P2 C32 C33 C34 -179.84(18) . . . . ?
C32 C33 C34 C35 0.0(4) . . . . ?
C33 C34 C35 C36 -1.3(4) . . . . ?
C34 C35 C36 C37 1.0(4) . . . . ?
C33 C32 C37 C36 -1.9(3) . . . . ?
P2 C32 C37 C36 179.6(2) . . . . ?
C35 C36 C37 C32 0.6(4) . . . . ?
